data_4083316
loop_
_publ_author_name
'Wang, Jinjin'
'Liu, Rui'
'Ruan, Wenqing'
'Li, Yan'
'Mondal, Kartik Chandra'
'Roesky, Herbert W.'
'Zhu, Hongping'

_publ_section_title
;
 N--P Bond Cleavage Induced Ring Formation of Cyclosilazanes from
 Reactions of Aryl(phosphanyl)aminotrichlorosilanes with Lithium Alkynyls
;
_journal_issue 11
_journal_name_full Organometallics
_journal_page_first 2696
_journal_paper_doi 10.1021/om401095n
_journal_volume 33
_journal_year 2014
_chemical_formula_sum 'C77 H67 N3 O2 Si3'
_chemical_formula_weight 1150.61
_chemical_name_systematic
; 
 ? 
;
_space_group_IT_number 29
_symmetry_cell_setting orthorhombic
_symmetry_space_group_name_Hall 'P 2c -2ac'
_symmetry_space_group_name_H-M 'P c a 21'
_atom_sites_solution_hydrogens geom
_atom_sites_solution_primary direct
_atom_sites_solution_secondary difmap
_audit_creation_method SHELXL-97
_cell_angle_alpha 90.00
_cell_angle_beta 90.00
_cell_angle_gamma 90.00
_cell_formula_units_Z 4
_cell_length_a 16.9408(8)
_cell_length_b 20.0828(10)
_cell_length_c 20.3850(9)
_cell_measurement_reflns_used 2498
_cell_measurement_temperature 173(2)
_cell_measurement_theta_max 25.7220
_cell_measurement_theta_min 3.7120
_cell_volume 6935.4(6)
_computing_cell_refinement CrysAlisPro
_computing_data_collection CrysAlisPro
_computing_data_reduction CrysAlisPro
_computing_molecular_graphics 'Bruker SHELXTL'
_computing_publication_material 'Bruker SHELXTL'
_computing_structure_refinement 'SHELXL-97 (Sheldrick, 1997)'
_computing_structure_solution 'SHELXS-97 (Sheldrick, 1990)'
_diffrn_ambient_temperature 173(2)
_diffrn_detector_area_resol_mean 16.1903
_diffrn_measured_fraction_theta_full 0.983
_diffrn_measured_fraction_theta_max 0.983
_diffrn_measurement_device_type 'Xcalibur, Sapphire3, Gemini ultra'
_diffrn_measurement_method 'phi and omega scans'
_diffrn_radiation_monochromator graphite
_diffrn_radiation_source 'Enhanced (Mo) X-ray Source'
_diffrn_radiation_type MoK\a
_diffrn_radiation_wavelength 0.71073
_diffrn_reflns_av_R_equivalents 0.0290
_diffrn_reflns_av_sigmaI/netI 0.0557
_diffrn_reflns_limit_h_max 16
_diffrn_reflns_limit_h_min -20
_diffrn_reflns_limit_k_max 22
_diffrn_reflns_limit_k_min -24
_diffrn_reflns_limit_l_max 22
_diffrn_reflns_limit_l_min -25
_diffrn_reflns_number 18324
_diffrn_reflns_theta_full 26.00
_diffrn_reflns_theta_max 26.00
_diffrn_reflns_theta_min 3.29
_exptl_absorpt_coefficient_mu 0.114
_exptl_absorpt_correction_T_max 0.9887
_exptl_absorpt_correction_T_min 0.9557
_exptl_absorpt_correction_type multi-scan
_exptl_absorpt_process_details empirical
_exptl_crystal_colour colorless
_exptl_crystal_density_diffrn 1.102
_exptl_crystal_density_meas ?
_exptl_crystal_density_method 'not measured'
_exptl_crystal_description plate
_exptl_crystal_F_000 2432
_exptl_crystal_size_max 0.40
_exptl_crystal_size_mid 0.40
_exptl_crystal_size_min 0.10
_refine_diff_density_max 1.170
_refine_diff_density_min -0.592
_refine_diff_density_rms 0.085
_refine_ls_abs_structure_details 'Flack H D (1983), Acta Cryst. A39, 876-881'
_refine_ls_abs_structure_Flack -0.05(18)
_refine_ls_extinction_method none
_refine_ls_goodness_of_fit_ref 1.222
_refine_ls_hydrogen_treatment 'refined in a riding mode'
_refine_ls_matrix_type full
_refine_ls_number_parameters 781
_refine_ls_number_reflns 12126
_refine_ls_number_restraints 842
_refine_ls_restrained_S_all 1.186
_refine_ls_R_factor_all 0.1207
_refine_ls_R_factor_gt 0.0893
_refine_ls_shift/su_max 0.014
_refine_ls_shift/su_mean 0.000
_refine_ls_structure_factor_coef Fsqd
_refine_ls_weighting_details 'calc w=1/[\s^2^(Fo^2^)+(0.0800P)^2^+6.8269P] where P=(Fo^2^+2Fc^2^)/3'
_refine_ls_weighting_scheme calc
_refine_ls_wR_factor_gt 0.2088
_refine_ls_wR_factor_ref 0.2240
_reflns_number_gt 8564
_reflns_number_total 12126
_reflns_threshold_expression >2sigma(I)
_cod_data_source_file om401095n_si_002.cif
_cod_data_source_block compound_9a
_cod_depositor_comments
;
The following automatic conversions were performed:

'_symmetry_cell_setting' value 'Orthorhombic' changed to
'orthorhombic' according to
/usr/data/users/saulius/crontab/automatic-downloads/rss-feeds/ACS/lib/dictionaries/cif_core.dic
dictionary named 'cif_core.dic' version 2.4.2 from 2011-04-26.

Automatic conversion script
Id: cif_fix_values 2281 2013-09-26 08:29:07Z andrius 

 Adding full bibliography for 4083311--4083318.cif.

The following automatic conversions were performed:

'_exptl_crystal_density_meas' value 'not measured' was changed to '?'
- the value is perceived as not measured.

Automatic conversion script
Id: cif_fix_values 3008 2015-01-20 13:52:24Z robertas 
;
_cod_original_sg_symbol_H-M Pca2(1)
_cod_database_code 4083316

loop_
_symmetry_equiv_pos_as_xyz
'x, y, z'
'-x, -y, z+1/2'
'x+1/2, -y, z'
'-x+1/2, y, z+1/2'

loop_
_atom_site_label
_atom_site_type_symbol
_atom_site_fract_x
_atom_site_fract_y
_atom_site_fract_z
_atom_site_U_iso_or_equiv
_atom_site_adp_type
_atom_site_occupancy
_atom_site_symmetry_multiplicity
_atom_site_calc_flag
_atom_site_refinement_flags
_atom_site_disorder_assembly
_atom_site_disorder_group
Si1 Si 0.18940(6) 0.24958(6) 0.50153(7) 0.0211(2) Uani 1 1 d . . .
Si2 Si 0.02805(7) 0.32472(6) 0.49635(7) 0.0220(3) Uani 1 1 d . . .
Si3 Si 0.03051(7) 0.17050(6) 0.49431(6) 0.0203(3) Uani 1 1 d . . .
N1 N 0.1295(2) 0.31842(16) 0.4994(2) 0.0224(8) Uani 1 1 d . . .
N2 N -0.0110(2) 0.24744(18) 0.48018(18) 0.0224(8) Uani 1 1 d . . .
N3 N 0.1314(2) 0.17898(16) 0.4982(2) 0.0220(8) Uani 1 1 d . . .
C1 C 0.2508(3) 0.2486(2) 0.5757(3) 0.0279(11) Uani 1 1 d . . .
C2 C 0.2905(3) 0.2466(3) 0.6226(2) 0.0299(11) Uani 1 1 d . . .
C3 C 0.3353(3) 0.2445(3) 0.6850(3) 0.0426(15) Uani 1 1 d . . .
C4 C 0.3606(4) 0.3050(5) 0.7121(3) 0.067(2) Uani 1 1 d . . .
H4A H 0.3523 0.3460 0.6899 0.080 Uiso 1 1 calc R . .
C5 C 0.3992(5) 0.3026(5) 0.7741(4) 0.083(3) Uani 1 1 d . . .
H5A H 0.4177 0.3423 0.7942 0.099 Uiso 1 1 calc R . .
C6 C 0.4095(5) 0.2421(7) 0.8049(4) 0.100(4) Uani 1 1 d . . .
H6A H 0.4330 0.2402 0.8471 0.120 Uiso 1 1 calc R . .
C7 C 0.3858(5) 0.1842(6) 0.7743(4) 0.089(3) Uani 1 1 d . . .
H7A H 0.3962 0.1426 0.7947 0.107 Uiso 1 1 calc R . .
C8 C 0.3487(4) 0.1856(4) 0.7172(3) 0.0603(19) Uani 1 1 d . . .
H8A H 0.3311 0.1450 0.6981 0.072 Uiso 1 1 calc R . .
C11 C 0.2600(3) 0.2502(3) 0.4347(2) 0.0286(11) Uani 1 1 d . . .
C12 C 0.3103(3) 0.2465(2) 0.3915(3) 0.0312(12) Uani 1 1 d . . .
C13 C 0.3634(3) 0.2423(2) 0.3379(3) 0.0282(11) Uani 1 1 d . . .
C14 C 0.4416(3) 0.2198(3) 0.3466(3) 0.0382(13) Uani 1 1 d . . .
H14A H 0.4605 0.2087 0.3891 0.046 Uiso 1 1 calc R . .
C15 C 0.4892(3) 0.2144(3) 0.2937(3) 0.0479(16) Uani 1 1 d . . .
H15A H 0.5414 0.1983 0.2997 0.057 Uiso 1 1 calc R . .
C16 C 0.4652(4) 0.2310(3) 0.2326(3) 0.0481(16) Uani 1 1 d . . .
H16A H 0.5006 0.2272 0.1967 0.058 Uiso 1 1 calc R . .
C17 C 0.3895(4) 0.2536(3) 0.2225(3) 0.0527(17) Uani 1 1 d . . .
H17A H 0.3726 0.2657 0.1797 0.063 Uiso 1 1 calc R . .
C18 C 0.3386(3) 0.2585(3) 0.2746(3) 0.0415(14) Uani 1 1 d . . .
H18A H 0.2859 0.2730 0.2676 0.050 Uiso 1 1 calc R . .
C21 C -0.0131(3) 0.3586(2) 0.5722(3) 0.0298(12) Uani 1 1 d . A .
C22 C -0.0448(3) 0.3795(3) 0.6204(3) 0.0343(13) Uani 1 1 d . . .
C23 C -0.0815(6) 0.4094(5) 0.6773(3) 0.0768(19) Uani 0.606(8) 1 d PGU A 2
C24 C -0.1256(7) 0.4671(5) 0.6684(3) 0.081(2) Uani 0.606(8) 1 d PGU A 2
H24A H -0.1302 0.4861 0.6259 0.097 Uiso 0.606(8) 1 calc PRD A 2
C25 C -0.1630(6) 0.4968(4) 0.7215(4) 0.085(2) Uani 0.606(8) 1 d PGU A 2
H25A H -0.1931 0.5362 0.7154 0.102 Uiso 0.606(8) 1 calc PR A 2
C26 C -0.1562(6) 0.4689(5) 0.7837(3) 0.087(2) Uani 0.606(8) 1 d PGU A 2
H26A H -0.1818 0.4893 0.8200 0.104 Uiso 0.606(8) 1 calc PR A 2
C27 C -0.1121(7) 0.4113(5) 0.7927(3) 0.084(2) Uani 0.606(8) 1 d PGU A 2
H27A H -0.1075 0.3922 0.8351 0.101 Uiso 0.606(8) 1 calc PR A 2
C28 C -0.0748(6) 0.3815(4) 0.7395(4) 0.082(2) Uani 0.606(8) 1 d PGU A 2
H28A H -0.0446 0.3421 0.7456 0.099 Uiso 0.606(8) 1 calc PR A 2
C23A C -0.0900(10) 0.4037(7) 0.6741(5) 0.080(2) Uani 0.394(8) 1 d PGU A 1
C24A C -0.0959(10) 0.4710(7) 0.6892(7) 0.082(2) Uani 0.394(8) 1 d PGU A 1
H24B H -0.0717 0.5032 0.6617 0.099 Uiso 0.394(8) 1 calc PR A 1
C25A C -0.1373(10) 0.4912(6) 0.7446(7) 0.084(2) Uani 0.394(8) 1 d PGU A 1
H25B H -0.1414 0.5372 0.7549 0.101 Uiso 0.394(8) 1 calc PR A 1
C26A C -0.1729(9) 0.4441(7) 0.7849(6) 0.087(2) Uani 0.394(8) 1 d PGU A 1
H26B H -0.2012 0.4578 0.8228 0.104 Uiso 0.394(8) 1 calc PR A 1
C27A C -0.1669(10) 0.3767(6) 0.7698(6) 0.084(2) Uani 0.394(8) 1 d PGU A 1
H27B H -0.1912 0.3445 0.7973 0.101 Uiso 0.394(8) 1 calc PR A 1
C28A C -0.1255(11) 0.3566(6) 0.7143(7) 0.084(2) Uani 0.394(8) 1 d PGU A 1
H28B H -0.1215 0.3106 0.7040 0.100 Uiso 0.394(8) 1 calc PR A 1
C31 C -0.0022(3) 0.3825(2) 0.4322(3) 0.0309(12) Uani 1 1 d . B .
C32 C -0.0283(3) 0.4199(3) 0.3910(3) 0.0337(12) Uani 1 1 d . . .
C33 C -0.0618(4) 0.4671(3) 0.3429(3) 0.0505(14) Uani 0.645(5) 1 d PGU B 2
C34 C -0.0523(4) 0.4601(3) 0.2756(3) 0.0590(15) Uani 0.645(5) 1 d PGU B 2
H34A H -0.0231 0.4236 0.2585 0.071 Uiso 0.645(5) 1 calc PR B 2
C35 C -0.0854(5) 0.5065(4) 0.2331(2) 0.0611(15) Uani 0.645(5) 1 d PGU B 2
H35A H -0.0788 0.5017 0.1871 0.073 Uiso 0.645(5) 1 calc PR B 2
C36 C -0.1281(5) 0.5599(3) 0.2580(3) 0.0619(15) Uani 0.645(5) 1 d PGU B 2
H36A H -0.1507 0.5916 0.2290 0.074 Uiso 0.645(5) 1 calc PR B 2
C37 C -0.1376(4) 0.5670(3) 0.3254(3) 0.0597(15) Uani 0.645(5) 1 d PGU B 2
H37A H -0.1668 0.6035 0.3424 0.072 Uiso 0.645(5) 1 calc PR B 2
C38 C -0.1045(5) 0.5206(3) 0.3678(2) 0.0571(15) Uani 0.645(5) 1 d PGU B 2
H38A H -0.1111 0.5254 0.4139 0.069 Uiso 0.645(5) 1 calc PR B 2
C33A C -0.0601(8) 0.4655(5) 0.3469(5) 0.0549(16) Uani 0.355(5) 1 d PGU B 1
C34A C -0.1189(8) 0.4444(5) 0.3041(6) 0.0590(17) Uani 0.355(5) 1 d PGU B 1
H34B H -0.1386 0.4002 0.3068 0.071 Uiso 0.355(5) 1 calc PR B 1
C35A C -0.1490(7) 0.4880(6) 0.2574(6) 0.0606(17) Uani 0.355(5) 1 d PGU B 1
H35B H -0.1891 0.4736 0.2282 0.073 Uiso 0.355(5) 1 calc PR B 1
C36A C -0.1202(8) 0.5527(6) 0.2535(6) 0.0608(17) Uani 0.355(5) 1 d PGU B 1
H36B H -0.1407 0.5825 0.2216 0.073 Uiso 0.355(5) 1 calc PR B 1
C37A C -0.0614(8) 0.5738(5) 0.2963(6) 0.0605(17) Uani 0.355(5) 1 d PGU B 1
H37B H -0.0417 0.6180 0.2937 0.073 Uiso 0.355(5) 1 calc PR B 1
C38A C -0.0314(7) 0.5301(6) 0.3430(6) 0.0587(17) Uani 0.355(5) 1 d PGU B 1
H38B H 0.0088 0.5446 0.3723 0.070 Uiso 0.355(5) 1 calc PR B 1
C41 C -0.0101(3) 0.1355(2) 0.5701(2) 0.0264(11) Uani 1 1 d . . .
C42 C -0.0446(3) 0.1168(3) 0.6178(2) 0.0303(12) Uani 1 1 d . . .
C43 C -0.0911(3) 0.1028(3) 0.6761(3) 0.0377(13) Uani 1 1 d . . .
C44 C -0.0702(4) 0.0513(4) 0.7183(3) 0.0568(18) Uani 1 1 d . . .
H44A H -0.0254 0.0245 0.7089 0.068 Uiso 1 1 calc R . .
C45 C -0.1147(5) 0.0391(5) 0.7739(4) 0.079(3) Uani 1 1 d . . .
H45A H -0.1016 0.0028 0.8017 0.095 Uiso 1 1 calc R . .
C46 C -0.1757(5) 0.0779(5) 0.7884(4) 0.079(3) Uani 1 1 d . . .
H46A H -0.2039 0.0706 0.8280 0.095 Uiso 1 1 calc R . .
C47 C -0.1994(4) 0.1300(4) 0.7460(4) 0.067(2) Uani 1 1 d . . .
H47A H -0.2441 0.1567 0.7561 0.081 Uiso 1 1 calc R . .
C48 C -0.1568(4) 0.1410(3) 0.6904(3) 0.0513(16) Uani 1 1 d . . .
H48A H -0.1724 0.1753 0.6611 0.062 Uiso 1 1 calc R . .
C51 C 0.0011(3) 0.1146(2) 0.4292(2) 0.0266(11) Uani 1 1 d . . .
C52 C -0.0289(3) 0.0808(3) 0.3870(2) 0.0318(12) Uani 1 1 d . . .
C53 C -0.0683(3) 0.0425(3) 0.3361(2) 0.0317(12) Uani 1 1 d . . .
C54 C -0.0910(4) 0.0739(3) 0.2781(3) 0.0494(16) Uani 1 1 d . . .
H54A H -0.0797 0.1199 0.2722 0.059 Uiso 1 1 calc R . .
C55 C -0.1292(5) 0.0396(4) 0.2293(3) 0.066(2) Uani 1 1 d . . .
H55A H -0.1419 0.0610 0.1891 0.079 Uiso 1 1 calc R . .
C56 C -0.1492(4) -0.0264(4) 0.2391(3) 0.0567(18) Uani 1 1 d . . .
H56A H -0.1776 -0.0502 0.2064 0.068 Uiso 1 1 calc R . .
C57 C -0.1274(5) -0.0576(3) 0.2969(4) 0.063(2) Uani 1 1 d . . .
H57A H -0.1406 -0.1031 0.3033 0.076 Uiso 1 1 calc R . .
C58 C -0.0863(4) -0.0237(3) 0.3458(3) 0.0508(16) Uani 1 1 d . . .
H58A H -0.0711 -0.0457 0.3850 0.061 Uiso 1 1 calc R . .
C61 C 0.1690(3) 0.3822(2) 0.5042(3) 0.0276(11) Uani 1 1 d . . .
C62 C 0.1805(4) 0.4135(3) 0.5640(3) 0.0472(16) Uani 1 1 d . . .
H62A H 0.1633 0.3922 0.6031 0.057 Uiso 1 1 calc R . .
C63 C 0.2165(4) 0.4751(3) 0.5677(4) 0.062(2) Uani 1 1 d . . .
H63A H 0.2239 0.4957 0.6092 0.074 Uiso 1 1 calc R . .
C64 C 0.2422(4) 0.5074(3) 0.5108(4) 0.057(2) Uani 1 1 d . . .
C65 C 0.2310(5) 0.4758(4) 0.4529(4) 0.064(2) Uani 1 1 d . . .
H65A H 0.2484 0.4972 0.4139 0.077 Uiso 1 1 calc R . .
C66 C 0.1953(4) 0.4136(3) 0.4476(3) 0.0505(17) Uani 1 1 d . . .
H66A H 0.1890 0.3930 0.4060 0.061 Uiso 1 1 calc R . .
C67 C 0.2808(5) 0.5749(3) 0.5150(5) 0.084(3) Uani 1 1 d . . .
H67A H 0.2755 0.5979 0.4728 0.127 Uiso 1 1 calc R . .
H67B H 0.3369 0.5696 0.5255 0.127 Uiso 1 1 calc R . .
H67C H 0.2551 0.6013 0.5494 0.127 Uiso 1 1 calc R . .
C71 C -0.0956(3) 0.2476(2) 0.4635(3) 0.0283(11) Uani 1 1 d . . .
C72 C -0.1188(4) 0.2453(3) 0.3997(3) 0.0456(15) Uani 1 1 d . . .
H72A H -0.0807 0.2445 0.3655 0.055 Uiso 1 1 calc R . .
C73 C -0.1995(4) 0.2441(3) 0.3851(4) 0.0557(18) Uani 1 1 d . . .
H73A H -0.2157 0.2420 0.3406 0.067 Uiso 1 1 calc R . .
C74 C -0.2560(4) 0.2460(3) 0.4336(4) 0.0526(18) Uani 1 1 d . . .
C75 C -0.2309(3) 0.2477(2) 0.4975(4) 0.0473(14) Uani 1 1 d . . .
H75A H -0.2686 0.2490 0.5319 0.057 Uiso 1 1 calc R . .
C76 C -0.1514(3) 0.2475(2) 0.5124(3) 0.0329(12) Uani 1 1 d . . .
H76A H -0.1352 0.2474 0.5570 0.039 Uiso 1 1 calc R . .
C77 C -0.3441(4) 0.2445(4) 0.4167(6) 0.094(3) Uani 1 1 d . . .
H77A H -0.3750 0.2397 0.4570 0.141 Uiso 1 1 calc R . .
H77B H -0.3548 0.2067 0.3876 0.141 Uiso 1 1 calc R . .
H77C H -0.3587 0.2860 0.3946 0.141 Uiso 1 1 calc R . .
C81 C 0.1742(2) 0.1159(2) 0.5010(3) 0.0235(10) Uani 1 1 d . . .
C82 C 0.1878(3) 0.0852(3) 0.5599(3) 0.0349(13) Uani 1 1 d . . .
H82A H 0.1705 0.1053 0.5995 0.042 Uiso 1 1 calc R . .
C83 C 0.2265(3) 0.0253(3) 0.5614(3) 0.0391(14) Uani 1 1 d . . .
H83A H 0.2362 0.0045 0.6025 0.047 Uiso 1 1 calc R . .
C84 C 0.2519(3) -0.0059(2) 0.5042(3) 0.0416(14) Uani 1 1 d . . .
C85 C 0.2383(3) 0.0265(3) 0.4463(3) 0.0394(14) Uani 1 1 d . . .
H85A H 0.2560 0.0067 0.4066 0.047 Uiso 1 1 calc R . .
C86 C 0.1999(3) 0.0866(3) 0.4438(2) 0.0319(12) Uani 1 1 d . . .
H86A H 0.1911 0.1078 0.4028 0.038 Uiso 1 1 calc R . .
C87 C 0.2932(4) -0.0731(3) 0.5070(4) 0.0561(17) Uani 1 1 d . . .
H87A H 0.2876 -0.0957 0.4647 0.084 Uiso 1 1 calc R . .
H87B H 0.2692 -0.1004 0.5415 0.084 Uiso 1 1 calc R . .
H87C H 0.3493 -0.0665 0.5167 0.084 Uiso 1 1 calc R . .
O1 O -0.0024(5) -0.1423(4) 0.4844(4) 0.131(3) Uiso 1 1 d . . .
C91 C -0.0687(6) -0.1334(5) 0.5268(4) 0.092(3) Uiso 1 1 d . . .
H91A H -0.0816 -0.1759 0.5491 0.110 Uiso 1 1 calc R . .
H91B H -0.1154 -0.1191 0.5011 0.110 Uiso 1 1 calc R . .
C92 C -0.0482(7) -0.0823(7) 0.5755(7) 0.130(4) Uiso 1 1 d . . .
H92A H -0.0921 -0.0504 0.5815 0.156 Uiso 1 1 calc R . .
H92B H -0.0354 -0.1028 0.6183 0.156 Uiso 1 1 calc R . .
C93 C 0.0179(7) -0.0506(6) 0.5490(5) 0.110(3) Uiso 1 1 d . . .
H93A H 0.0020 -0.0074 0.5299 0.132 Uiso 1 1 calc R . .
H93B H 0.0568 -0.0419 0.5842 0.132 Uiso 1 1 calc R . .
C94 C 0.0521(6) -0.0898(5) 0.5010(5) 0.096(3) Uiso 1 1 d . . .
H94A H 0.1022 -0.1091 0.5173 0.115 Uiso 1 1 calc R . .
H94B H 0.0638 -0.0626 0.4617 0.115 Uiso 1 1 calc R . .
O2 O 0.0102(7) 0.5488(6) 0.5404(5) 0.182(4) Uiso 1 1 d . . .
C95 C -0.0506(8) 0.5911(7) 0.5714(7) 0.146(5) Uiso 1 1 d . . .
H95A H -0.0914 0.5629 0.5923 0.175 Uiso 1 1 calc RD . .
H95B H -0.0263 0.6194 0.6056 0.175 Uiso 1 1 calc R . .
C96 C -0.0825(5) 0.6283(5) 0.5265(4) 0.084(2) Uiso 1 1 d . . .
H96A H -0.1091 0.6668 0.5473 0.101 Uiso 1 1 calc R . .
H96B H -0.1228 0.6023 0.5023 0.101 Uiso 1 1 calc R . .
C97 C -0.0222(6) 0.6522(5) 0.4804(5) 0.097(3) Uiso 1 1 d . . .
H97A H -0.0039 0.6975 0.4920 0.117 Uiso 1 1 calc R . .
H97B H -0.0418 0.6521 0.4347 0.117 Uiso 1 1 calc R . .
C98 C 0.0439(6) 0.5998(5) 0.4905(5) 0.100(3) Uiso 1 1 d . . .
H98A H 0.0922 0.6210 0.5081 0.120 Uiso 1 1 calc R . .
H98B H 0.0569 0.5776 0.4485 0.120 Uiso 1 1 calc R . .

loop_
_atom_site_aniso_label
_atom_site_aniso_U_11
_atom_site_aniso_U_22
_atom_site_aniso_U_33
_atom_site_aniso_U_23
_atom_site_aniso_U_13
_atom_site_aniso_U_12
Si1 0.0178(5) 0.0212(5) 0.0242(6) 0.0001(6) 0.0003(6) -0.0003(5)
Si2 0.0213(6) 0.0190(6) 0.0257(6) -0.0007(6) -0.0017(6) 0.0016(5)
Si3 0.0187(6) 0.0206(6) 0.0216(6) -0.0005(6) 0.0003(6) -0.0007(5)
N1 0.0231(19) 0.0185(17) 0.0256(19) -0.0002(18) -0.0022(19) -0.0078(15)
N2 0.0166(17) 0.0213(18) 0.029(2) 0.0009(17) -0.0042(14) 0.0024(17)
N3 0.0207(19) 0.0195(17) 0.0260(19) -0.0021(18) -0.0024(19) -0.0040(15)
C1 0.027(3) 0.024(2) 0.033(3) 0.002(2) 0.002(2) -0.001(2)
C2 0.020(2) 0.040(3) 0.030(3) -0.002(2) -0.005(2) 0.001(2)
C3 0.031(3) 0.070(4) 0.026(3) -0.001(3) -0.003(2) -0.007(3)
C4 0.058(5) 0.106(6) 0.037(3) -0.002(4) -0.006(3) -0.021(4)
C5 0.062(5) 0.136(8) 0.050(5) -0.014(5) -0.014(4) -0.035(5)
C6 0.050(5) 0.211(14) 0.040(4) 0.034(6) -0.005(4) 0.008(7)
C7 0.066(6) 0.136(9) 0.064(5) 0.033(6) -0.015(4) 0.017(6)
C8 0.066(5) 0.076(5) 0.039(3) 0.016(3) -0.007(3) 0.021(4)
C11 0.022(3) 0.032(3) 0.033(3) -0.001(2) 0.002(2) 0.003(2)
C12 0.027(3) 0.026(3) 0.040(3) -0.003(2) 0.000(2) -0.006(2)
C13 0.026(3) 0.023(3) 0.036(3) -0.006(2) 0.006(2) -0.003(2)
C14 0.027(3) 0.056(3) 0.032(3) -0.002(3) -0.003(2) 0.006(3)
C15 0.024(3) 0.071(4) 0.048(4) -0.016(3) 0.004(3) 0.003(3)
C16 0.039(3) 0.074(4) 0.031(3) -0.014(3) 0.010(3) -0.010(3)
C17 0.057(4) 0.078(5) 0.023(3) -0.006(3) -0.003(3) -0.010(4)
C18 0.029(3) 0.055(4) 0.040(3) -0.006(3) -0.007(2) 0.009(3)
C21 0.025(3) 0.020(2) 0.045(3) -0.002(2) 0.000(2) 0.000(2)
C22 0.033(3) 0.034(3) 0.035(3) -0.002(2) 0.004(2) 0.007(2)
C23 0.112(5) 0.070(4) 0.048(3) -0.005(3) 0.031(3) 0.029(3)
C24 0.119(5) 0.070(4) 0.053(3) -0.004(3) 0.031(3) 0.030(3)
C25 0.123(5) 0.076(4) 0.056(3) -0.005(3) 0.033(4) 0.034(4)
C26 0.125(5) 0.078(4) 0.057(3) -0.003(3) 0.036(4) 0.026(4)
C27 0.125(5) 0.076(4) 0.051(3) -0.004(3) 0.033(3) 0.025(4)
C28 0.122(5) 0.073(4) 0.052(3) -0.001(3) 0.030(3) 0.028(4)
C23A 0.116(5) 0.073(4) 0.050(3) -0.003(3) 0.031(3) 0.031(4)
C24A 0.121(5) 0.073(4) 0.053(4) -0.004(3) 0.032(4) 0.029(4)
C25A 0.124(5) 0.075(4) 0.054(4) -0.005(3) 0.032(4) 0.030(4)
C26A 0.125(5) 0.078(4) 0.057(4) -0.004(3) 0.034(4) 0.028(4)
C27A 0.120(5) 0.077(4) 0.055(4) -0.001(3) 0.034(4) 0.027(4)
C28A 0.121(5) 0.074(4) 0.055(4) -0.002(3) 0.032(4) 0.028(4)
C31 0.028(3) 0.020(3) 0.044(3) -0.005(2) -0.002(2) 0.000(2)
C32 0.036(3) 0.023(3) 0.043(3) 0.009(2) -0.003(3) 0.003(2)
C33 0.064(3) 0.046(3) 0.042(3) 0.009(3) -0.017(3) 0.002(3)
C34 0.076(4) 0.055(3) 0.046(3) 0.006(3) -0.015(3) 0.009(3)
C35 0.079(4) 0.058(3) 0.046(3) 0.008(3) -0.017(3) 0.007(3)
C36 0.078(3) 0.056(3) 0.051(3) 0.014(3) -0.016(3) 0.009(3)
C37 0.077(4) 0.051(3) 0.051(3) 0.007(3) -0.017(3) 0.009(3)
C38 0.073(4) 0.051(3) 0.047(3) 0.007(2) -0.018(3) 0.009(3)
C33A 0.070(4) 0.051(3) 0.044(3) 0.009(3) -0.015(3) 0.006(3)
C34A 0.076(4) 0.054(3) 0.047(3) 0.008(3) -0.018(3) 0.006(3)
C35A 0.077(4) 0.056(3) 0.049(3) 0.006(3) -0.019(3) 0.008(3)
C36A 0.078(4) 0.056(3) 0.049(3) 0.011(3) -0.017(3) 0.008(3)
C37A 0.078(4) 0.053(3) 0.050(3) 0.010(3) -0.017(3) 0.007(3)
C38A 0.076(4) 0.051(3) 0.049(3) 0.008(3) -0.018(3) 0.007(3)
C41 0.027(3) 0.028(3) 0.024(3) -0.003(2) 0.007(2) 0.003(2)
C42 0.025(3) 0.037(3) 0.029(3) 0.004(2) -0.005(2) 0.001(2)
C43 0.029(3) 0.052(4) 0.032(3) 0.004(3) 0.001(2) -0.020(3)
C44 0.045(4) 0.078(5) 0.047(4) 0.022(4) -0.001(3) 0.005(4)
C45 0.060(5) 0.113(7) 0.064(5) 0.048(5) 0.006(4) 0.005(5)
C46 0.063(5) 0.130(8) 0.043(4) 0.017(5) 0.014(4) -0.020(5)
C47 0.041(4) 0.098(6) 0.064(5) -0.004(4) 0.023(4) -0.007(4)
C48 0.040(3) 0.070(4) 0.043(3) 0.006(3) 0.011(3) -0.003(3)
C51 0.025(3) 0.026(3) 0.029(3) -0.004(2) 0.001(2) 0.001(2)
C52 0.023(3) 0.041(3) 0.032(3) 0.002(2) 0.012(2) 0.004(2)
C53 0.032(3) 0.036(3) 0.027(3) -0.011(2) 0.003(2) -0.008(2)
C54 0.060(4) 0.046(4) 0.043(3) -0.004(3) -0.013(3) -0.010(3)
C55 0.077(5) 0.081(5) 0.041(4) -0.007(4) -0.033(4) 0.004(4)
C56 0.059(4) 0.066(4) 0.045(4) -0.020(3) -0.017(3) -0.009(4)
C57 0.079(5) 0.041(4) 0.070(5) -0.014(3) -0.016(4) -0.015(3)
C58 0.067(4) 0.041(3) 0.045(3) -0.013(3) -0.016(3) -0.006(3)
C61 0.025(2) 0.015(2) 0.043(3) 0.005(2) -0.007(2) -0.0010(17)
C62 0.043(4) 0.045(4) 0.054(4) -0.020(3) 0.024(3) -0.012(3)
C63 0.054(4) 0.043(4) 0.087(5) -0.040(4) 0.023(4) -0.016(3)
C64 0.055(4) 0.016(3) 0.101(6) 0.004(3) -0.024(4) -0.004(3)
C65 0.075(5) 0.049(4) 0.067(5) 0.027(4) -0.029(4) -0.022(4)
C66 0.056(4) 0.048(4) 0.048(4) 0.014(3) -0.021(3) -0.024(3)
C67 0.083(6) 0.037(4) 0.133(8) -0.020(4) -0.007(5) -0.027(4)
C71 0.021(2) 0.019(2) 0.044(3) -0.003(2) -0.008(2) 0.008(2)
C72 0.036(3) 0.053(4) 0.047(3) -0.002(3) -0.016(3) 0.007(3)
C73 0.043(4) 0.049(4) 0.075(5) -0.005(3) -0.028(3) -0.009(3)
C74 0.029(3) 0.031(3) 0.098(6) -0.010(4) -0.023(4) 0.006(3)
C75 0.027(2) 0.028(2) 0.087(4) -0.005(4) 0.004(4) 0.000(2)
C76 0.030(3) 0.018(2) 0.051(4) 0.002(2) -0.002(2) 0.002(2)
C77 0.028(4) 0.091(6) 0.163(9) 0.004(6) -0.034(5) -0.004(4)
C81 0.017(2) 0.021(2) 0.033(3) 0.001(2) -0.002(2) -0.0003(17)
C82 0.038(3) 0.033(3) 0.034(3) 0.010(2) 0.006(2) 0.010(3)
C83 0.043(4) 0.033(3) 0.041(3) 0.015(3) 0.011(3) 0.006(3)
C84 0.021(3) 0.031(3) 0.073(4) -0.003(3) 0.002(3) 0.002(2)
C85 0.031(3) 0.039(3) 0.048(4) -0.015(3) -0.005(3) 0.014(3)
C86 0.029(3) 0.039(3) 0.027(3) -0.004(2) -0.001(2) 0.004(2)
C87 0.048(3) 0.038(3) 0.082(5) -0.006(4) 0.000(4) 0.019(3)

loop_
_atom_type_symbol
_atom_type_description
_atom_type_scat_dispersion_real
_atom_type_scat_dispersion_imag
_atom_type_scat_source
C C 0.0033 0.0016 'International Tables Vol C Tables 4.2.6.8 and 6.1.1.4'
H H 0.0000 0.0000 'International Tables Vol C Tables 4.2.6.8 and 6.1.1.4'
N N 0.0061 0.0033 'International Tables Vol C Tables 4.2.6.8 and 6.1.1.4'
Si Si 0.0817 0.0704 'International Tables Vol C Tables 4.2.6.8 and 6.1.1.4'
O O 0.0106 0.0060 'International Tables Vol C Tables 4.2.6.8 and 6.1.1.4'

loop_
_geom_angle_atom_site_label_1
_geom_angle_atom_site_label_2
_geom_angle_atom_site_label_3
_geom_angle
N1 Si1 N3 108.90(16)
N1 Si1 C11 111.5(2)
N3 Si1 C11 110.6(2)
N1 Si1 C1 111.4(2)
N3 Si1 C1 110.3(2)
C11 Si1 C1 104.2(2)
N2 Si2 N1 108.91(17)
N2 Si2 C31 109.2(2)
N1 Si2 C31 110.7(2)
N2 Si2 C21 110.6(2)
N1 Si2 C21 112.1(2)
C31 Si2 C21 105.3(2)
N3 Si3 N2 108.93(17)
N3 Si3 C51 111.6(2)
N2 Si3 C51 108.8(2)
N3 Si3 C41 111.9(2)
N2 Si3 C41 109.4(2)
C51 Si3 C41 106.1(2)
C61 N1 Si1 115.9(3)
C61 N1 Si2 113.5(3)
Si1 N1 Si2 130.5(2)
C71 N2 Si2 114.6(3)
C71 N2 Si3 115.9(3)
Si2 N2 Si3 128.4(2)
C81 N3 Si3 114.2(3)
C81 N3 Si1 115.3(3)
Si3 N3 Si1 130.5(2)
C2 C1 Si1 178.5(5)
C1 C2 C3 175.6(6)
C8 C3 C4 120.6(6)
C8 C3 C2 121.3(6)
C4 C3 C2 118.0(6)
C3 C4 C5 117.3(8)
C3 C4 H4A 121.3
C5 C4 H4A 121.3
C6 C5 C4 119.5(9)
C6 C5 H5A 120.3
C4 C5 H5A 120.3
C7 C6 C5 120.1(8)
C7 C6 H6A 120.0
C5 C6 H6A 120.0
C8 C7 C6 121.3(9)
C8 C7 H7A 119.4
C6 C7 H7A 119.4
C7 C8 C3 121.1(9)
C7 C8 H8A 119.4
C3 C8 H8A 119.4
C12 C11 Si1 175.2(5)
C11 C12 C13 175.4(6)
C18 C13 C14 118.3(5)
C18 C13 C12 120.5(5)
C14 C13 C12 121.1(5)
C15 C14 C13 119.1(5)
C15 C14 H14A 120.5
C13 C14 H14A 120.5
C16 C15 C14 122.4(6)
C16 C15 H15A 118.8
C14 C15 H15A 118.8
C15 C16 C17 120.0(5)
C15 C16 H16A 120.0
C17 C16 H16A 120.0
C18 C17 C16 119.5(6)
C18 C17 H17A 120.2
C16 C17 H17A 120.2
C17 C18 C13 120.7(5)
C17 C18 H18A 119.7
C13 C18 H18A 119.7
C22 C21 Si2 175.7(5)
C21 C22 C23A 173.9(9)
C21 C22 C23 176.1(7)
C23A C22 C23 7.8(10)
C24 C23 C28 120.0
C24 C23 C22 118.1(6)
C28 C23 C22 121.9(6)
C23 C24 C25 120.0
C23 C24 H24A 120.0
C25 C24 H24A 120.0
C26 C25 C24 120.0
C26 C25 H25A 120.0
C24 C25 H25A 120.0
C25 C26 C27 120.0
C25 C26 H26A 120.0
C27 C26 H26A 120.0
C26 C27 C28 120.0
C26 C27 H27A 120.0
C28 C27 H27A 120.0
C27 C28 C23 120.0
C27 C28 H28A 120.0
C23 C28 H28A 120.0
C24A C23A C28A 120.0
C24A C23A C22 122.8(9)
C28A C23A C22 117.1(9)
C23A C24A C25A 120.0
C23A C24A H24B 120.0
C25A C24A H24B 120.0
C24A C25A C26A 120.0
C24A C25A H25B 120.0
C26A C25A H25B 120.0
C27A C26A C25A 120.0
C27A C26A H26B 120.0
C25A C26A H26B 120.0
C28A C27A C26A 120.0
C28A C27A H27B 120.0
C26A C27A H27B 120.0
C27A C28A C23A 120.0
C27A C28A H28B 120.0
C23A C28A H28B 120.0
C32 C31 Si2 175.0(5)
C31 C32 C33A 176.3(8)
C31 C32 C33 177.6(6)
C33A C32 C33 1.3(7)
C34 C33 C38 120.0
C34 C33 C32 123.1(5)
C38 C33 C32 116.9(5)
C33 C34 C35 120.0
C33 C34 H34A 120.0
C35 C34 H34A 120.0
C36 C35 C34 120.0
C36 C35 H35A 120.0
C34 C35 H35A 120.0
C35 C36 C37 120.0
C35 C36 H36A 120.0
C37 C36 H36A 120.0
C38 C37 C36 120.0
C38 C37 H37A 120.0
C36 C37 H37A 120.0
C37 C38 C33 120.0
C37 C38 H38A 120.0
C33 C38 H38A 120.0
C32 C33A C34A 118.9(8)
C32 C33A C38A 121.0(8)
C34A C33A C38A 120.0
C35A C34A C33A 120.0
C35A C34A H34B 120.0
C33A C34A H34B 120.0
C34A C35A C36A 120.0
C34A C35A H35B 120.0
C36A C35A H35B 120.0
C37A C36A C35A 120.0
C37A C36A H36B 120.0
C35A C36A H36B 120.0
C36A C37A C38A 120.0
C36A C37A H37B 120.0
C38A C37A H37B 120.0
C37A C38A C33A 120.0
C37A C38A H38B 120.0
C33A C38A H38B 120.0
C42 C41 Si3 172.1(5)
C41 C42 C43 172.4(6)
C48 C43 C44 119.1(5)
C48 C43 C42 120.1(5)
C44 C43 C42 120.8(6)
C45 C44 C43 120.0(7)
C45 C44 H44A 120.0
C43 C44 H44A 120.0
C46 C45 C44 120.2(7)
C46 C45 H45A 119.9
C44 C45 H45A 119.9
C45 C46 C47 121.2(7)
C45 C46 H46A 119.4
C47 C46 H46A 119.4
C48 C47 C46 118.5(7)
C48 C47 H47A 120.7
C46 C47 H47A 120.7
C47 C48 C43 120.8(6)
C47 C48 H48A 119.6
C43 C48 H48A 119.6
C52 C51 Si3 170.9(5)
C51 C52 C53 177.2(6)
C58 C53 C54 119.9(5)
C58 C53 C52 120.6(5)
C54 C53 C52 119.4(5)
C55 C54 C53 121.1(6)
C55 C54 H54A 119.5
C53 C54 H54A 119.5
C54 C55 C56 119.5(6)
C54 C55 H55A 120.2
C56 C55 H55A 120.2
C55 C56 C57 119.4(6)
C55 C56 H56A 120.3
C57 C56 H56A 120.3
C56 C57 C58 121.3(6)
C56 C57 H57A 119.3
C58 C57 H57A 119.3
C53 C58 C57 118.7(6)
C53 C58 H58A 120.7
C57 C58 H58A 120.7
C62 C61 C66 118.6(5)
C62 C61 N1 121.7(5)
C66 C61 N1 119.7(5)
C63 C62 C61 121.1(6)
C63 C62 H62A 119.5
C61 C62 H62A 119.5
C62 C63 C64 120.5(6)
C62 C63 H63A 119.7
C64 C63 H63A 119.7
C65 C64 C63 117.6(5)
C65 C64 C67 122.1(7)
C63 C64 C67 120.4(7)
C64 C65 C66 123.2(6)
C64 C65 H65A 118.4
C66 C65 H65A 118.4
C61 C66 C65 118.9(6)
C61 C66 H66A 120.5
C65 C66 H66A 120.5
C64 C67 H67A 109.5
C64 C67 H67B 109.5
H67A C67 H67B 109.5
C64 C67 H67C 109.5
H67A C67 H67C 109.5
H67B C67 H67C 109.5
C72 C71 C76 119.7(5)
C72 C71 N2 120.1(5)
C76 C71 N2 120.2(4)
C71 C72 C73 119.1(6)
C71 C72 H72A 120.5
C73 C72 H72A 120.5
C74 C73 C72 121.8(6)
C74 C73 H73A 119.1
C72 C73 H73A 119.1
C75 C74 C73 117.8(5)
C75 C74 C77 121.2(7)
C73 C74 C77 121.0(7)
C74 C75 C76 120.9(6)
C74 C75 H75A 119.6
C76 C75 H75A 119.6
C71 C76 C75 120.8(6)
C71 C76 H76A 119.6
C75 C76 H76A 119.6
C74 C77 H77A 109.5
C74 C77 H77B 109.5
H77A C77 H77B 109.5
C74 C77 H77C 109.5
H77A C77 H77C 109.5
H77B C77 H77C 109.5
C82 C81 C86 119.7(4)
C82 C81 N3 120.6(5)
C86 C81 N3 119.6(4)
C83 C82 C81 119.8(5)
C83 C82 H82A 120.1
C81 C82 H82A 120.1
C82 C83 C84 121.6(5)
C82 C83 H83A 119.2
C84 C83 H83A 119.2
C85 C84 C83 117.2(4)
C85 C84 C87 122.1(6)
C83 C84 C87 120.7(6)
C84 C85 C86 122.0(5)
C84 C85 H85A 119.0
C86 C85 H85A 119.0
C85 C86 C81 119.6(5)
C85 C86 H86A 120.2
C81 C86 H86A 120.2
C84 C87 H87A 109.5
C84 C87 H87B 109.5
H87A C87 H87B 109.5
C84 C87 H87C 109.5
H87A C87 H87C 109.5
H87B C87 H87C 109.5
C91 O1 C94 105.7(8)
O1 C91 C92 108.0(9)
O1 C91 H91A 110.1
C92 C91 H91A 110.1
O1 C91 H91B 110.1
C92 C91 H91B 110.1
H91A C91 H91B 108.4
C93 C92 C91 104.3(11)
C93 C92 H92A 110.9
C91 C92 H92A 110.9
C93 C92 H92B 110.9
C91 C92 H92B 110.9
H92A C92 H92B 108.9
C94 C93 C92 110.5(11)
C94 C93 H93A 109.5
C92 C93 H93A 109.5
C94 C93 H93B 109.5
C92 C93 H93B 109.5
H93A C93 H93B 108.1
C93 C94 O1 108.3(9)
C93 C94 H94A 110.0
O1 C94 H94A 110.0
C93 C94 H94B 110.0
O1 C94 H94B 110.0
H94A C94 H94B 108.4
C95 O2 C98 99.1(10)
C96 C95 O2 108.6(12)
C96 C95 H95A 110.0
O2 C95 H95A 110.0
C96 C95 H95B 110.0
O2 C95 H95B 110.0
H95A C95 H95B 108.3
C95 C96 C97 110.4(10)
C95 C96 H96A 109.6
C97 C96 H96A 109.6
C95 C96 H96B 109.6
C97 C96 H96B 109.6
H96A C96 H96B 108.1
C96 C97 C98 101.3(8)
C96 C97 H97A 111.5
C98 C97 H97A 111.5
C96 C97 H97B 111.5
C98 C97 H97B 111.5
H97A C97 H97B 109.3
C97 C98 O2 105.6(8)
C97 C98 H98A 110.6
O2 C98 H98A 110.6
C97 C98 H98B 110.6
O2 C98 H98B 110.6
H98A C98 H98B 108.7

loop_
_geom_bond_atom_site_label_1
_geom_bond_atom_site_label_2
_geom_bond_distance
Si1 N1 1.716(4)
Si1 N3 1.726(3)
Si1 C11 1.812(5)
Si1 C1 1.835(5)
Si2 N2 1.719(4)
Si2 N1 1.724(4)
Si2 C31 1.822(5)
Si2 C21 1.828(6)
Si3 N3 1.719(3)
Si3 N2 1.722(4)
Si3 C51 1.807(5)
Si3 C41 1.832(5)
N1 C61 1.448(5)
N2 C71 1.473(6)
N3 C81 1.460(5)
C1 C2 1.170(7)
C2 C3 1.483(7)
C3 C8 1.371(9)
C3 C4 1.402(9)
C4 C5 1.425(9)
C4 H4A 0.9500
C5 C6 1.378(13)
C5 H5A 0.9500
C6 C7 1.378(13)
C6 H6A 0.9500
C7 C8 1.323(10)
C7 H7A 0.9500
C8 H8A 0.9500
C11 C12 1.228(7)
C12 C13 1.419(7)
C13 C18 1.395(8)
C13 C14 1.411(7)
C14 C15 1.351(8)
C14 H14A 0.9500
C15 C16 1.352(9)
C15 H15A 0.9500
C16 C17 1.377(9)
C16 H16A 0.9500
C17 C18 1.373(8)
C17 H17A 0.9500
C18 H18A 0.9500
C21 C22 1.196(7)
C22 C23A 1.421(10)
C22 C23 1.447(8)
C23 C24 1.3900
C23 C28 1.3900
C24 C25 1.3900
C24 H24A 0.9500
C25 C26 1.3900
C25 H25A 0.9500
C26 C27 1.3900
C26 H26A 0.9500
C27 C28 1.3900
C27 H27A 0.9500
C28 H28A 0.9500
C23A C24A 1.3900
C23A C28A 1.3900
C24A C25A 1.3900
C24A H24B 0.9500
C25A C26A 1.3900
C25A H25B 0.9500
C26A C27A 1.3900
C26A H26B 0.9500
C27A C28A 1.3900
C27A H27B 0.9500
C28A H28B 0.9500
C31 C32 1.210(7)
C32 C33A 1.391(9)
C32 C33 1.478(7)
C33 C34 1.3900
C33 C38 1.3900
C34 C35 1.3900
C34 H34A 0.9500
C35 C36 1.3900
C35 H35A 0.9500
C36 C37 1.3900
C36 H36A 0.9500
C37 C38 1.3900
C37 H37A 0.9500
C38 H38A 0.9500
C33A C34A 1.3900
C33A C38A 1.3900
C34A C35A 1.3900
C34A H34B 0.9500
C35A C36A 1.3900
C35A H35B 0.9500
C36A C37A 1.3900
C36A H36B 0.9500
C37A C38A 1.3900
C37A H37B 0.9500
C38A H38B 0.9500
C41 C42 1.195(7)
C42 C43 1.453(7)
C43 C48 1.382(8)
C43 C44 1.391(8)
C44 C45 1.382(9)
C44 H44A 0.9500
C45 C46 1.328(11)
C45 H45A 0.9500
C46 C47 1.416(11)
C46 H46A 0.9500
C47 C48 1.362(8)
C47 H47A 0.9500
C48 H48A 0.9500
C51 C52 1.209(7)
C52 C53 1.455(7)
C53 C58 1.377(8)
C53 C54 1.394(8)
C54 C55 1.373(8)
C54 H54A 0.9500
C55 C56 1.383(9)
C55 H55A 0.9500
C56 C57 1.385(9)
C56 H56A 0.9500
C57 C58 1.394(8)
C57 H57A 0.9500
C58 H58A 0.9500
C61 C62 1.385(8)
C61 C66 1.389(8)
C62 C63 1.382(9)
C62 H62A 0.9500
C63 C64 1.398(10)
C63 H63A 0.9500
C64 C65 1.353(10)
C64 C67 1.509(8)
C65 C66 1.393(9)
C65 H65A 0.9500
C66 H66A 0.9500
C67 H67A 0.9800
C67 H67B 0.9800
C67 H67C 0.9800
C71 C72 1.360(8)
C71 C76 1.374(7)
C72 C73 1.400(8)
C72 H72A 0.9500
C73 C74 1.378(10)
C73 H73A 0.9500
C74 C75 1.370(11)
C74 C77 1.531(9)
C75 C76 1.380(7)
C75 H75A 0.9500
C76 H76A 0.9500
C77 H77A 0.9800
C77 H77B 0.9800
C77 H77C 0.9800
C81 C82 1.369(7)
C81 C86 1.378(7)
C82 C83 1.370(8)
C82 H82A 0.9500
C83 C84 1.392(8)
C83 H83A 0.9500
C84 C85 1.368(8)
C84 C87 1.521(7)
C85 C86 1.372(8)
C85 H85A 0.9500
C86 H86A 0.9500
C87 H87A 0.9800
C87 H87B 0.9800
C87 H87C 0.9800
O1 C91 1.430(11)
O1 C94 1.441(11)
C91 C92 1.470(14)
C91 H91A 0.9900
C91 H91B 0.9900
C92 C93 1.395(15)
C92 H92A 0.9900
C92 H92B 0.9900
C93 C94 1.384(13)
C93 H93A 0.9900
C93 H93B 0.9900
C94 H94A 0.9900
C94 H94B 0.9900
O2 C95 1.476(16)
O2 C98 1.551(13)
C95 C96 1.299(15)
C95 H95A 0.9900
C95 H95B 0.9900
C96 C97 1.468(12)
C96 H96A 0.9900
C96 H96B 0.9900
C97 C98 1.550(12)
C97 H97A 0.9900
C97 H97B 0.9900
C98 H98A 0.9900
C98 H98B 0.9900
